data_7226954
loop_
_publ_author_name
'Choudhary, Manoj Kumar'
'Ganga, Venkata Subba Rao'
'Menapara, TusharKumar'
'Kureshy, Rukhsana Ilyas'
'Khan, Noor-ul H.'
'Abdi, Sayed H. R.'
'Eringathodi, Suresh'

_publ_section_title
;
 Cascade reaction for the construction of CF3 containing tetrasubstituted
 furan ring
;
_journal_name_full 'RSC Adv.'
_journal_paper_doi 10.1039/C6RA19782E
_journal_year 2016
_chemical_formula_sum 'C18 H14 F3 N O2'
_chemical_formula_weight 333.30
_chemical_name_systematic
; 
 ? 
;
_space_group_IT_number 14
_symmetry_cell_setting monoclinic
_symmetry_space_group_name_Hall '-P 2ybc'
_symmetry_space_group_name_H-M 'P 1 21/c 1'
_atom_sites_solution_hydrogens geom
_atom_sites_solution_primary direct
_atom_sites_solution_secondary difmap
_audit_creation_method SHELXL-97
_audit_update_record
;
2016-04-01 deposited with the CCDC.
2016-10-27 downloaded from the CCDC.
;
_cell_angle_alpha 90.00
_cell_angle_beta 99.223(2)
_cell_angle_gamma 90.00
_cell_formula_units_Z 8
_cell_length_a 15.907(2)
_cell_length_b 11.3687(16)
_cell_length_c 17.799(3)
_cell_measurement_reflns_used 864
_cell_measurement_temperature 150(2)
_cell_measurement_theta_max 25.84
_cell_measurement_theta_min 2.52
_cell_volume 3177.2(8)
_computing_cell_refinement 'BRUKER SMART'
_computing_data_collection 'BRUKER SMART'
_computing_data_reduction 'BRUKER SAINT'
_computing_molecular_graphics ORTEP
_computing_structure_refinement 'SHELXL-97 (Sheldrick, 1997)'
_computing_structure_solution 'SHELXS-97 (Sheldrick, 1990)'
_diffrn_ambient_temperature 150(2)
_diffrn_measured_fraction_theta_full 0.998
_diffrn_measured_fraction_theta_max 0.998
_diffrn_measurement_device_type 'BRUKER SMART APEX CCD DIFFRACTOMETER'
_diffrn_measurement_method 'OMEGA-PHI SCAN'
_diffrn_radiation_monochromator graphite
_diffrn_radiation_source 'fine-focus sealed tube'
_diffrn_radiation_type MoK\a
_diffrn_radiation_wavelength 0.71073
_diffrn_reflns_av_R_equivalents 0.0494
_diffrn_reflns_av_sigmaI/netI 0.0561
_diffrn_reflns_limit_h_max 15
_diffrn_reflns_limit_h_min -18
_diffrn_reflns_limit_k_max 13
_diffrn_reflns_limit_k_min -13
_diffrn_reflns_limit_l_max 20
_diffrn_reflns_limit_l_min -21
_diffrn_reflns_number 15465
_diffrn_reflns_theta_full 25.00
_diffrn_reflns_theta_max 25.00
_diffrn_reflns_theta_min 1.30
_exptl_absorpt_coefficient_mu 0.115
_exptl_absorpt_correction_T_max 0.9898
_exptl_absorpt_correction_T_min 0.9632
_exptl_absorpt_correction_type multi-scan
_exptl_absorpt_process_details 'BRUKER SADABS'
_exptl_crystal_colour COLOURLESS
_exptl_crystal_density_diffrn 1.394
_exptl_crystal_density_method 'not measured'
_exptl_crystal_description BLOCKS
_exptl_crystal_F_000 1376
_exptl_crystal_size_max 0.33
_exptl_crystal_size_mid 0.15
_exptl_crystal_size_min 0.09
_refine_diff_density_max 0.404
_refine_diff_density_min -0.339
_refine_diff_density_rms 0.083
_refine_ls_extinction_method none
_refine_ls_goodness_of_fit_ref 1.043
_refine_ls_hydrogen_treatment constr
_refine_ls_matrix_type full
_refine_ls_number_parameters 437
_refine_ls_number_reflns 5590
_refine_ls_number_restraints 0
_refine_ls_restrained_S_all 1.043
_refine_ls_R_factor_all 0.0754
_refine_ls_R_factor_gt 0.0571
_refine_ls_shift/su_max 0.000
_refine_ls_shift/su_mean 0.000
_refine_ls_structure_factor_coef Fsqd
_refine_ls_weighting_details 'calc w=1/[\s^2^(Fo^2^)+(0.1080P)^2^+0.1612P] where P=(Fo^2^+2Fc^2^)/3'
_refine_ls_weighting_scheme calc
_refine_ls_wR_factor_gt 0.1530
_refine_ls_wR_factor_ref 0.1695
_reflns_number_gt 4276
_reflns_number_total 5590
_reflns_threshold_expression >2sigma(I)
_cod_data_source_file c6ra19782e2.cif
_cod_data_source_block 1
_cod_depositor_comments
;
The following automatic conversions were performed:

'_symmetry_cell_setting' value 'MONOCLINIC' changed to 'monoclinic'
according to
/usr/data/users/saulius/crontab/automatic-downloads/rss-feeds/RSC/lib/dictionaries/cif_core.dic
dictionary named 'cif_core.dic' version 2.4.2 from 2011-04-26.

'_exptl_absorpt_correction_type' value 'MULTI-SCAN' changed to
'multi-scan' according to
/usr/data/users/saulius/crontab/automatic-downloads/rss-feeds/RSC/lib/dictionaries/cif_core.dic
dictionary named 'cif_core.dic' version 2.4.2 from 2011-04-26.

'_refine_ls_hydrogen_treatment' value 'CONSTR' changed to 'constr'
according to
/usr/data/users/saulius/crontab/automatic-downloads/rss-feeds/RSC/lib/dictionaries/cif_core.dic
dictionary named 'cif_core.dic' version 2.4.2 from 2011-04-26.

Automatic conversion script
Id: cif_fix_values 4268 2015-11-12 08:31:59Z antanas 
;
_cod_original_cell_volume 3177.3(8)
_cod_original_sg_symbol_H-M P21/c
_cod_database_code 7226954

loop_
_symmetry_equiv_pos_as_xyz
'x, y, z'
'-x, y+1/2, -z+1/2'
'-x, -y, -z'
'x, -y-1/2, z-1/2'

loop_
_atom_site_label
_atom_site_type_symbol
_atom_site_fract_x
_atom_site_fract_y
_atom_site_fract_z
_atom_site_U_iso_or_equiv
_atom_site_adp_type
_atom_site_occupancy
_atom_site_symmetry_multiplicity
_atom_site_calc_flag
_atom_site_refinement_flags
N1 N 0.92857(12) 0.41816(15) 0.48864(10) 0.0263(4) Uani 1 1 d .
N2 N 0.13058(12) 0.32955(17) 0.37621(11) 0.0308(5) Uani 1 1 d .
F1 F 0.62558(10) 0.15300(16) 0.41903(9) 0.0584(5) Uani 1 1 d .
F2 F 0.72416(11) 0.20606(17) 0.35760(9) 0.0634(5) Uani 1 1 d .
F3 F 0.62952(10) 0.33029(17) 0.37915(10) 0.0619(5) Uani 1 1 d .
F4 F 0.29308(10) -0.01457(12) 0.23846(9) 0.0480(4) Uani 1 1 d .
F5 F 0.24885(10) 0.02706(14) 0.34334(9) 0.0518(4) Uani 1 1 d .
F6 F 0.36833(9) 0.09538(14) 0.32148(8) 0.0469(4) Uani 1 1 d .
O1 O 0.78383(10) 0.37379(13) 0.46820(9) 0.0328(4) Uani 1 1 d .
O2 O 0.89814(10) 0.53254(13) 0.46531(9) 0.0294(4) Uani 1 1 d .
H2 H 0.9383 0.5785 0.4692 0.044 Uiso 1 1 calc R
O3 O 0.23808(10) 0.25902(14) 0.31362(8) 0.0311(4) Uani 1 1 d .
O4 O 0.20058(10) 0.37758(16) 0.42545(9) 0.0370(4) Uani 1 1 d .
H4 H 0.1839 0.4074 0.4624 0.056 Uiso 1 1 calc R
C1 C 0.64817(16) 0.2273(3) 0.58925(15) 0.0453(7) Uani 1 1 d .
H1 H 0.6658 0.1495 0.5873 0.054 Uiso 1 1 calc R
C2 C 0.59449(17) 0.2592(3) 0.64000(16) 0.0561(8) Uani 1 1 d .
H2A H 0.5769 0.2023 0.6717 0.067 Uiso 1 1 calc R
C3 C 0.56684(18) 0.3726(3) 0.64449(18) 0.0623(10) Uani 1 1 d .
C4 C 0.5946(2) 0.4541(3) 0.5963(2) 0.0738(11) Uani 1 1 d .
H4A H 0.5766 0.5317 0.5981 0.089 Uiso 1 1 calc R
C5 C 0.64803(19) 0.4237(3) 0.5458(2) 0.0584(8) Uani 1 1 d .
H5 H 0.6656 0.4807 0.5142 0.070 Uiso 1 1 calc R
C6 C 0.67561(15) 0.3095(2) 0.54166(14) 0.0358(6) Uani 1 1 d .
C7 C 0.73285(15) 0.2739(2) 0.48466(14) 0.0332(6) Uani 1 1 d .
C8 C 0.86740(14) 0.3461(2) 0.48856(12) 0.0267(5) Uani 1 1 d .
C9 C 0.87668(15) 0.22260(19) 0.51349(13) 0.0290(5) Uani 1 1 d .
C10 C 0.79811(15) 0.1814(2) 0.51153(14) 0.0334(6) Uani 1 1 d .
H10 H 0.7853 0.1052 0.5250 0.040 Uiso 1 1 calc R
C11 C 0.95973(15) 0.16742(19) 0.54008(13) 0.0286(5) Uani 1 1 d .
C12 C 1.02923(15) 0.1883(2) 0.50303(14) 0.0319(5) Uani 1 1 d .
H12 H 1.0225 0.2359 0.4600 0.038 Uiso 1 1 calc R
C13 C 1.10795(16) 0.1393(2) 0.52955(14) 0.0366(6) Uani 1 1 d .
H13 H 1.1539 0.1544 0.5046 0.044 Uiso 1 1 calc R
C14 C 1.11826(17) 0.0679(2) 0.59301(15) 0.0402(6) Uani 1 1 d .
H14 H 1.1713 0.0356 0.6114 0.048 Uiso 1 1 calc R
C15 C 1.04979(18) 0.0445(2) 0.62903(15) 0.0424(6) Uani 1 1 d .
H15 H 1.0566 -0.0051 0.6711 0.051 Uiso 1 1 calc R
C16 C 0.97105(16) 0.0938(2) 0.60353(14) 0.0364(6) Uani 1 1 d .
H16 H 0.9254 0.0778 0.6287 0.044 Uiso 1 1 calc R
C17 C 0.67809(17) 0.2407(3) 0.40918(15) 0.0433(7) Uani 1 1 d .
C18 C 0.5082(2) 0.4070(4) 0.6994(2) 0.0985(16) Uani 1 1 d .
H18A H 0.4505 0.3887 0.6777 0.148 Uiso 1 1 calc R
H18B H 0.5132 0.4900 0.7094 0.148 Uiso 1 1 calc R
H18C H 0.5235 0.3644 0.7462 0.148 Uiso 1 1 calc R
C19 C 0.28692(15) 0.1825(2) 0.12210(14) 0.0350(6) Uani 1 1 d .
H19 H 0.2554 0.1142 0.1105 0.042 Uiso 1 1 calc R
C20 C 0.32966(15) 0.2318(2) 0.06829(14) 0.0365(6) Uani 1 1 d .
H20 H 0.3264 0.1959 0.0210 0.044 Uiso 1 1 calc R
C21 C 0.37701(16) 0.3330(2) 0.08314(14) 0.0378(6) Uani 1 1 d .
C22 C 0.37975(19) 0.3842(2) 0.15367(16) 0.0491(7) Uani 1 1 d .
H22 H 0.4107 0.4531 0.1647 0.059 Uiso 1 1 calc R
C23 C 0.33746(17) 0.3354(2) 0.20869(15) 0.0416(6) Uani 1 1 d .
H23 H 0.3408 0.3713 0.2560 0.050 Uiso 1 1 calc R
C24 C 0.29034(14) 0.2333(2) 0.19303(12) 0.0279(5) Uani 1 1 d .
C25 C 0.24178(14) 0.17935(19) 0.25145(13) 0.0292(5) Uani 1 1 d .
C26 C 0.15471(14) 0.27186(19) 0.32219(12) 0.0266(5) Uani 1 1 d .
C27 C 0.09941(14) 0.20832(18) 0.26164(12) 0.0256(5) Uani 1 1 d .
C28 C 0.15101(14) 0.15291(19) 0.22111(13) 0.0294(5) Uani 1 1 d .
H28 H 0.1328 0.1044 0.1796 0.035 Uiso 1 1 calc R
C29 C 0.00562(14) 0.20679(19) 0.24958(12) 0.0265(5) Uani 1 1 d .
C30 C -0.04088(15) 0.2835(2) 0.28790(13) 0.0333(6) Uani 1 1 d .
H30 H -0.0125 0.3377 0.3221 0.040 Uiso 1 1 calc R
C31 C -0.12893(15) 0.2800(2) 0.27562(14) 0.0391(6) Uani 1 1 d .
H31 H -0.1593 0.3320 0.3014 0.047 Uiso 1 1 calc R
C32 C -0.17207(16) 0.1999(2) 0.22531(14) 0.0403(6) Uani 1 1 d .
H32 H -0.2313 0.1974 0.2176 0.048 Uiso 1 1 calc R
C33 C -0.12702(15) 0.1238(2) 0.18650(13) 0.0362(6) Uani 1 1 d .
H33 H -0.1559 0.0702 0.1522 0.043 Uiso 1 1 calc R
C34 C -0.03918(14) 0.1271(2) 0.19842(13) 0.0315(5) Uani 1 1 d .
H34 H -0.0093 0.0753 0.1720 0.038 Uiso 1 1 calc R
C35 C 0.28903(15) 0.0713(2) 0.28917(14) 0.0366(6) Uani 1 1 d .
C36 C 0.4225(2) 0.3859(3) 0.02343(17) 0.0538(8) Uani 1 1 d .
H36A H 0.4530 0.3255 0.0015 0.081 Uiso 1 1 calc R
H36B H 0.4619 0.4447 0.0463 0.081 Uiso 1 1 calc R
H36C H 0.3817 0.4214 -0.0156 0.081 Uiso 1 1 calc R

loop_
_atom_site_aniso_label
_atom_site_aniso_U_11
_atom_site_aniso_U_22
_atom_site_aniso_U_33
_atom_site_aniso_U_23
_atom_site_aniso_U_13
_atom_site_aniso_U_12
N1 0.0324(10) 0.0191(10) 0.0280(10) 0.0007(8) 0.0070(8) -0.0012(8)
N2 0.0344(11) 0.0291(11) 0.0287(11) 0.0026(8) 0.0037(8) -0.0018(8)
F1 0.0592(10) 0.0626(11) 0.0546(10) -0.0141(8) 0.0128(8) -0.0340(8)
F2 0.0580(11) 0.0910(14) 0.0444(10) -0.0182(9) 0.0186(8) -0.0185(9)
F3 0.0540(10) 0.0688(12) 0.0568(11) 0.0068(9) -0.0095(8) -0.0090(9)
F4 0.0548(10) 0.0313(8) 0.0600(10) 0.0016(7) 0.0158(8) 0.0075(7)
F5 0.0537(10) 0.0506(10) 0.0558(10) 0.0238(8) 0.0232(8) 0.0071(7)
F6 0.0343(8) 0.0587(10) 0.0463(9) 0.0114(8) 0.0028(7) 0.0077(7)
O1 0.0279(9) 0.0289(9) 0.0419(10) 0.0046(7) 0.0060(7) -0.0058(7)
O2 0.0330(9) 0.0193(8) 0.0360(9) 0.0032(7) 0.0056(7) -0.0031(6)
O3 0.0292(9) 0.0355(9) 0.0292(8) -0.0026(7) 0.0062(7) -0.0023(7)
O4 0.0381(10) 0.0449(11) 0.0274(9) -0.0078(8) 0.0032(7) -0.0031(8)
C1 0.0318(14) 0.0589(18) 0.0464(15) 0.0081(13) 0.0101(12) 0.0039(12)
C2 0.0313(15) 0.095(3) 0.0430(16) 0.0012(16) 0.0093(12) -0.0057(15)
C3 0.0307(15) 0.095(3) 0.063(2) -0.0410(19) 0.0148(14) -0.0206(16)
C4 0.0499(19) 0.055(2) 0.123(3) -0.041(2) 0.035(2) -0.0113(16)
C5 0.0509(18) 0.0382(17) 0.093(2) -0.0124(16) 0.0323(17) -0.0083(13)
C6 0.0273(13) 0.0389(14) 0.0412(14) -0.0076(11) 0.0056(11) -0.0076(10)
C7 0.0296(13) 0.0270(13) 0.0441(14) 0.0030(11) 0.0096(10) -0.0088(10)
C8 0.0290(12) 0.0285(12) 0.0235(11) -0.0021(9) 0.0069(9) -0.0019(9)
C9 0.0374(13) 0.0242(12) 0.0273(12) -0.0046(9) 0.0113(10) -0.0023(10)
C10 0.0387(14) 0.0240(12) 0.0407(14) -0.0016(10) 0.0158(11) -0.0066(10)
C11 0.0402(13) 0.0181(11) 0.0283(12) -0.0070(9) 0.0082(10) -0.0032(9)
C12 0.0408(14) 0.0227(12) 0.0332(13) -0.0017(10) 0.0090(10) 0.0000(10)
C13 0.0382(14) 0.0280(13) 0.0442(15) -0.0054(11) 0.0085(11) -0.0007(10)
C14 0.0446(15) 0.0245(13) 0.0476(15) -0.0066(12) -0.0042(12) 0.0021(11)
C15 0.0594(18) 0.0274(13) 0.0375(14) 0.0053(11) -0.0010(12) 0.0002(12)
C16 0.0489(15) 0.0250(12) 0.0368(13) -0.0010(11) 0.0113(11) -0.0055(11)
C17 0.0416(15) 0.0469(17) 0.0429(15) -0.0017(13) 0.0113(12) -0.0150(13)
C18 0.0438(19) 0.153(4) 0.106(3) -0.082(3) 0.032(2) -0.036(2)
C19 0.0316(13) 0.0374(14) 0.0366(14) -0.0083(11) 0.0077(10) -0.0082(10)
C20 0.0327(13) 0.0463(15) 0.0313(13) -0.0060(11) 0.0076(10) -0.0032(11)
C21 0.0399(14) 0.0376(14) 0.0363(14) 0.0075(11) 0.0076(11) -0.0015(11)
C22 0.0667(19) 0.0354(16) 0.0469(16) -0.0007(12) 0.0149(14) -0.0218(13)
C23 0.0575(17) 0.0348(14) 0.0337(14) -0.0022(11) 0.0111(12) -0.0104(12)
C24 0.0252(12) 0.0272(12) 0.0316(12) 0.0026(10) 0.0054(9) 0.0019(9)
C25 0.0315(12) 0.0264(12) 0.0305(12) -0.0020(9) 0.0077(10) -0.0002(9)
C26 0.0310(12) 0.0227(12) 0.0272(12) 0.0059(9) 0.0085(9) -0.0002(9)
C27 0.0333(12) 0.0188(11) 0.0254(11) 0.0048(9) 0.0070(9) -0.0006(9)
C28 0.0327(13) 0.0244(12) 0.0315(13) -0.0008(10) 0.0069(10) -0.0050(9)
C29 0.0310(12) 0.0239(12) 0.0250(11) 0.0068(9) 0.0061(9) 0.0010(9)
C30 0.0371(14) 0.0302(13) 0.0329(13) 0.0016(10) 0.0068(10) 0.0011(10)
C31 0.0341(14) 0.0465(16) 0.0377(14) 0.0022(12) 0.0087(11) 0.0076(11)
C32 0.0272(13) 0.0563(17) 0.0371(14) 0.0059(12) 0.0042(11) 0.0026(12)
C33 0.0368(14) 0.0414(15) 0.0290(13) 0.0039(11) 0.0011(10) -0.0047(11)
C34 0.0338(13) 0.0330(14) 0.0281(12) 0.0032(10) 0.0061(10) 0.0015(10)
C35 0.0360(14) 0.0346(14) 0.0414(14) 0.0056(12) 0.0128(11) 0.0007(11)
C36 0.0661(19) 0.0530(18) 0.0452(16) 0.0111(14) 0.0173(14) -0.0100(15)

loop_
_atom_type_symbol
_atom_type_description
_atom_type_scat_dispersion_real
_atom_type_scat_dispersion_imag
_atom_type_scat_source
C C 0.0033 0.0016 'International Tables Vol C Tables 4.2.6.8 and 6.1.1.4'
H H 0.0000 0.0000 'International Tables Vol C Tables 4.2.6.8 and 6.1.1.4'
N N 0.0061 0.0033 'International Tables Vol C Tables 4.2.6.8 and 6.1.1.4'
O O 0.0106 0.0060 'International Tables Vol C Tables 4.2.6.8 and 6.1.1.4'
F F 0.0171 0.0103 'International Tables Vol C Tables 4.2.6.8 and 6.1.1.4'

loop_
_geom_angle_atom_site_label_1
_geom_angle_atom_site_label_2
_geom_angle_atom_site_label_3
_geom_angle
C8 N1 O2 111.31(17)
C26 N2 O4 111.40(18)
C8 O1 C7 108.60(17)
N1 O2 H2 109.5
C26 O3 C25 108.24(17)
N2 O4 H4 109.5
C6 C1 C2 120.7(3)
C6 C1 H1 119.6
C2 C1 H1 119.6
C3 C2 C1 121.4(3)
C3 C2 H2A 119.3
C1 C2 H2A 119.3
C2 C3 C4 117.3(3)
C2 C3 C18 121.4(4)
C4 C3 C18 121.3(4)
C5 C4 C3 121.9(3)
C5 C4 H4A 119.0
C3 C4 H4A 119.0
C6 C5 C4 120.5(3)
C6 C5 H5 119.8
C4 C5 H5 119.8
C5 C6 C1 118.2(2)
C5 C6 C7 121.1(2)
C1 C6 C7 120.7(2)
O1 C7 C10 103.42(17)
O1 C7 C6 109.82(19)
C10 C7 C6 115.5(2)
O1 C7 C17 105.88(19)
C10 C7 C17 112.0(2)
C6 C7 C17 109.53(19)
N1 C8 O1 124.5(2)
N1 C8 C9 125.0(2)
O1 C8 C9 110.39(19)
C10 C9 C11 130.6(2)
C10 C9 C8 106.2(2)
C11 C9 C8 123.0(2)
C9 C10 C7 111.1(2)
C9 C10 H10 124.4
C7 C10 H10 124.4
C16 C11 C12 118.4(2)
C16 C11 C9 120.6(2)
C12 C11 C9 120.9(2)
C13 C12 C11 120.8(2)
C13 C12 H12 119.6
C11 C12 H12 119.6
C14 C13 C12 119.9(2)
C14 C13 H13 120.0
C12 C13 H13 120.0
C15 C14 C13 119.7(2)
C15 C14 H14 120.1
C13 C14 H14 120.1
C14 C15 C16 120.9(2)
C14 C15 H15 119.6
C16 C15 H15 119.6
C15 C16 C11 120.2(2)
C15 C16 H16 119.9
C11 C16 H16 119.9
F2 C17 F1 107.3(2)
F2 C17 F3 107.4(2)
F1 C17 F3 106.8(2)
F2 C17 C7 112.5(2)
F1 C17 C7 110.5(2)
F3 C17 C7 112.1(2)
C3 C18 H18A 109.5
C3 C18 H18B 109.5
H18A C18 H18B 109.5
C3 C18 H18C 109.5
H18A C18 H18C 109.5
H18B C18 H18C 109.5
C20 C19 C24 120.9(2)
C20 C19 H19 119.6
C24 C19 H19 119.6
C21 C20 C19 121.4(2)
C21 C20 H20 119.3
C19 C20 H20 119.3
C20 C21 C22 117.6(2)
C20 C21 C36 120.6(2)
C22 C21 C36 121.7(2)
C21 C22 C23 121.7(2)
C21 C22 H22 119.1
C23 C22 H22 119.1
C24 C23 C22 120.0(2)
C24 C23 H23 120.0
C22 C23 H23 120.0
C19 C24 C23 118.3(2)
C19 C24 C25 120.4(2)
C23 C24 C25 121.2(2)
O3 C25 C28 104.43(17)
O3 C25 C24 111.10(18)
C28 C25 C24 113.77(19)
O3 C25 C35 104.15(18)
C28 C25 C35 112.02(19)
C24 C25 C35 110.77(18)
N2 C26 O3 123.7(2)
N2 C26 C27 126.2(2)
O3 C26 C27 110.11(18)
C28 C27 C26 106.33(19)
C28 C27 C29 127.7(2)
C26 C27 C29 125.94(19)
C27 C28 C25 110.7(2)
C27 C28 H28 124.7
C25 C28 H28 124.7
C30 C29 C34 118.1(2)
C30 C29 C27 121.8(2)
C34 C29 C27 120.12(19)
C31 C30 C29 120.6(2)
C31 C30 H30 119.7
C29 C30 H30 119.7
C32 C31 C30 120.5(2)
C32 C31 H31 119.8
C30 C31 H31 119.8
C33 C32 C31 119.7(2)
C33 C32 H32 120.2
C31 C32 H32 120.2
C32 C33 C34 120.1(2)
C32 C33 H33 120.0
C34 C33 H33 120.0
C33 C34 C29 121.1(2)
C33 C34 H34 119.5
C29 C34 H34 119.5
F6 C35 F5 107.2(2)
F6 C35 F4 107.29(19)
F5 C35 F4 106.97(19)
F6 C35 C25 112.9(2)
F5 C35 C25 111.03(19)
F4 C35 C25 111.2(2)
C21 C36 H36A 109.5
C21 C36 H36B 109.5
H36A C36 H36B 109.5
C21 C36 H36C 109.5
H36A C36 H36C 109.5
H36B C36 H36C 109.5

loop_
_geom_bond_atom_site_label_1
_geom_bond_atom_site_label_2
_geom_bond_distance
N1 C8 1.272(3)
N1 O2 1.426(2)
N2 C26 1.273(3)
N2 O4 1.412(2)
F1 C17 1.331(3)
F2 C17 1.323(3)
F3 C17 1.337(3)
F4 C35 1.338(3)
F5 C35 1.338(3)
F6 C35 1.328(3)
O1 C8 1.358(3)
O1 C7 1.453(3)
O2 H2 0.8200
O3 C26 1.367(3)
O3 C25 1.439(3)
O4 H4 0.8200
C1 C6 1.379(4)
C1 C2 1.387(4)
C1 H1 0.9300
C2 C3 1.368(5)
C2 H2A 0.9300
C3 C4 1.382(5)
C3 C18 1.508(4)
C4 C5 1.378(4)
C4 H4A 0.9300
C5 C6 1.376(4)
C5 H5 0.9300
C6 C7 1.523(3)
C7 C10 1.501(3)
C7 C17 1.527(4)
C8 C9 1.472(3)
C9 C10 1.330(3)
C9 C11 1.470(3)
C10 H10 0.9300
C11 C16 1.394(3)
C11 C12 1.395(3)
C12 C13 1.383(3)
C12 H12 0.9300
C13 C14 1.380(4)
C13 H13 0.9300
C14 C15 1.375(4)
C14 H14 0.9300
C15 C16 1.381(4)
C15 H15 0.9300
C16 H16 0.9300
C18 H18A 0.9600
C18 H18B 0.9600
C18 H18C 0.9600
C19 C20 1.379(3)
C19 C24 1.381(3)
C19 H19 0.9300
C20 C21 1.377(4)
C20 H20 0.9300
C21 C22 1.378(4)
C21 C36 1.504(3)
C22 C23 1.389(3)
C22 H22 0.9300
C23 C24 1.386(3)
C23 H23 0.9300
C24 C25 1.520(3)
C25 C28 1.489(3)
C25 C35 1.537(3)
C26 C27 1.467(3)
C27 C28 1.334(3)
C27 C29 1.473(3)
C28 H28 0.9300
C29 C30 1.391(3)
C29 C34 1.397(3)
C30 C31 1.383(3)
C30 H30 0.9300
C31 C32 1.380(4)
C31 H31 0.9300
C32 C33 1.378(3)
C32 H32 0.9300
C33 C34 1.380(3)
C33 H33 0.9300
C34 H34 0.9300
C36 H36A 0.9600
C36 H36B 0.9600
C36 H36C 0.9600
